data_4074318
loop_
_publ_author_name
'Busetto, Luigi'
'Marchetti, Fabio'
'Zacchini, Stefano'
'Zanotti, Valerio'

_publ_section_title
;
 Unprecedented Zwitterionic Iminium&#x2212;Chalcogenide Bridging Ligands
 in Diiron Complexes
;
_journal_issue 20
_journal_name_full Organometallics
_journal_page_first 4808
_journal_paper_doi 10.1021/om060550r
_journal_volume 25
_journal_year 2006
_chemical_formula_sum 'C18 H19 Fe N O S'
_chemical_formula_weight 353.25
_chemical_name_systematic
; 
 ? 
;
_space_group_IT_number 2
_symmetry_cell_setting triclinic
_symmetry_space_group_name_Hall '-P 1'
_symmetry_space_group_name_H-M 'P -1'
_atom_sites_solution_hydrogens geom
_atom_sites_solution_primary direct
_atom_sites_solution_secondary difmap
_audit_creation_method SHELXL-97
_cell_angle_alpha 113.79(3)
_cell_angle_beta 102.08(3)
_cell_angle_gamma 95.94(3)
_cell_formula_units_Z 2
_cell_length_a 9.5043(19)
_cell_length_b 10.032(2)
_cell_length_c 10.085(2)
_cell_measurement_reflns_used 1006
_cell_measurement_temperature 293(2)
_cell_measurement_theta_max 33.736
_cell_measurement_theta_min 2.2415
_cell_volume 841.2(4)
_computing_structure_refinement 'SHELXL-97 (Sheldrick, 1997)'
_computing_structure_solution 'SHELXS-97 (Sheldrick, 1990)'
_diffrn_ambient_temperature 293(2)
_diffrn_measured_fraction_theta_full 0.999
_diffrn_measured_fraction_theta_max 0.999
_diffrn_radiation_monochromator graphite
_diffrn_radiation_source 'fine-focus sealed tube'
_diffrn_radiation_type MoK\a
_diffrn_radiation_wavelength 0.71073
_diffrn_reflns_av_R_equivalents 0.0256
_diffrn_reflns_av_sigmaI/netI 0.0282
_diffrn_reflns_limit_h_max 12
_diffrn_reflns_limit_h_min -12
_diffrn_reflns_limit_k_max 13
_diffrn_reflns_limit_k_min -13
_diffrn_reflns_limit_l_max 13
_diffrn_reflns_limit_l_min -13
_diffrn_reflns_number 9469
_diffrn_reflns_theta_full 27.88
_diffrn_reflns_theta_max 27.88
_diffrn_reflns_theta_min 2.24
_exptl_absorpt_coefficient_mu 1.021
_exptl_absorpt_correction_T_max 0.8376
_exptl_absorpt_correction_T_min 0.7426
_exptl_absorpt_correction_type empirical
_exptl_crystal_colour 'dark orange'
_exptl_crystal_density_diffrn 1.395
_exptl_crystal_density_method 'not measured'
_exptl_crystal_description prism
_exptl_crystal_F_000 368
_exptl_crystal_size_max 0.31
_exptl_crystal_size_mid 0.25
_exptl_crystal_size_min 0.18
_refine_diff_density_max 0.563
_refine_diff_density_min -0.506
_refine_diff_density_rms 0.067
_refine_ls_extinction_method none
_refine_ls_goodness_of_fit_ref 1.040
_refine_ls_hydrogen_treatment mixed
_refine_ls_matrix_type full
_refine_ls_number_parameters 201
_refine_ls_number_reflns 4009
_refine_ls_number_restraints 46
_refine_ls_restrained_S_all 1.040
_refine_ls_R_factor_all 0.0468
_refine_ls_R_factor_gt 0.0425
_refine_ls_shift/su_max 0.001
_refine_ls_shift/su_mean 0.000
_refine_ls_structure_factor_coef Fsqd
_refine_ls_weighting_details 'calc w=1/[\s^2^(Fo^2^)+(0.0659P)^2^+0.3673P] where P=(Fo^2^+2Fc^2^)/3'
_refine_ls_weighting_scheme calc
_refine_ls_wR_factor_gt 0.1153
_refine_ls_wR_factor_ref 0.1201
_reflns_number_gt 3597
_reflns_number_total 4009
_reflns_threshold_expression >2sigma(I)
_cod_data_source_file om060550rsi20060623_120353.cif
_cod_data_source_block z77p-1
_cod_depositor_comments
;
The following automatic conversions were performed:

'_symmetry_cell_setting' value 'Triclinic' changed to 'triclinic'
according to /home/saulius/struct/CIF-dictionaries/cif_core.dic
dictionary named 'cif_core.dic' version 2.4.1 from 2010-06-29.

Automatic conversion script
Id: cif_fix_values 1715 2011-07-08 13:25:40Z adriana 
;
_cod_original_cell_volume 841.2(3)
_cod_original_sg_symbol_H-M P-1
_cod_database_code 4074318

loop_
_symmetry_equiv_pos_as_xyz
'x, y, z'
'-x, -y, -z'

loop_
_atom_site_label
_atom_site_type_symbol
_atom_site_fract_x
_atom_site_fract_y
_atom_site_fract_z
_atom_site_U_iso_or_equiv
_atom_site_adp_type
_atom_site_occupancy
_atom_site_symmetry_multiplicity
_atom_site_calc_flag
_atom_site_refinement_flags
_atom_site_disorder_assembly
_atom_site_disorder_group
Fe1 Fe 0.82116(3) 0.79290(3) 0.71656(3) 0.04561(12) Uani 1 1 d . . .
C1 C 1.0105(6) 0.7827(6) 0.8618(7) 0.0573(12) Uiso 0.542(7) 1 d PDU A 1
H1 H 1.0888 0.8624 0.9246 0.069 Uiso 0.542(7) 1 calc PR A 1
C2 C 0.8877(8) 0.7424(7) 0.9027(6) 0.0663(15) Uiso 0.542(7) 1 d PDU A 1
H2 H 0.8668 0.7895 0.9945 0.080 Uiso 0.542(7) 1 calc PR A 1
C3 C 0.8003(7) 0.6122(8) 0.7720(9) 0.0735(16) Uiso 0.542(7) 1 d PDU A 1
H3 H 0.7118 0.5582 0.7663 0.088 Uiso 0.542(7) 1 calc PR A 1
C4 C 0.8667(8) 0.5784(6) 0.6556(6) 0.0638(13) Uiso 0.542(7) 1 d PDU A 1
H4 H 0.8305 0.5002 0.5594 0.077 Uiso 0.542(7) 1 calc PR A 1
C5 C 0.9987(6) 0.6845(7) 0.7103(7) 0.0618(13) Uiso 0.542(7) 1 d PDU A 1
H5 H 1.0662 0.6894 0.6568 0.074 Uiso 0.542(7) 1 calc PR A 1
C1' C 0.8083(7) 0.5728(6) 0.6885(7) 0.0541(14) Uiso 0.458(7) 1 d PDU A 2
H1' H 0.7344 0.4913 0.6191 0.065 Uiso 0.458(7) 1 calc PR A 2
C2' C 0.9349(9) 0.6199(9) 0.6584(8) 0.0674(17) Uiso 0.458(7) 1 d PDU A 2
H2' H 0.9595 0.5791 0.5678 0.081 Uiso 0.458(7) 1 calc PR A 2
C3' C 1.0206(8) 0.7446(9) 0.7953(10) 0.0706(18) Uiso 0.458(7) 1 d PDU A 2
H3' H 1.1118 0.8005 0.8105 0.085 Uiso 0.458(7) 1 calc PR A 2
C4' C 0.9409(9) 0.7661(8) 0.9017(8) 0.0681(18) Uiso 0.458(7) 1 d PDU A 2
H4' H 0.9723 0.8382 1.0013 0.082 Uiso 0.458(7) 1 calc PR A 2
C5' C 0.8042(7) 0.6608(8) 0.8341(8) 0.0595(15) Uiso 0.458(7) 1 d PDU A 2
H5' H 0.7289 0.6529 0.8781 0.071 Uiso 0.458(7) 1 calc PR A 2
C6 C 0.9088(2) 0.9434(3) 0.7016(3) 0.0523(5) Uani 1 1 d . A .
O1 O 0.9722(2) 1.0427(2) 0.6927(3) 0.0808(6) Uani 1 1 d . . .
S1 S 0.65121(7) 0.90970(7) 0.81299(6) 0.05615(16) Uani 1 1 d . . .
C7 C 0.5161(2) 0.8652(2) 0.6519(2) 0.0481(4) Uani 1 1 d . A .
C8 C 0.5460(2) 0.7710(3) 0.5157(2) 0.0485(5) Uani 1 1 d . . .
H8 H 0.480(3) 0.748(3) 0.425(3) 0.058 Uiso 1 1 d . . .
C9 C 0.6777(2) 0.7284(2) 0.5238(2) 0.0440(4) Uani 1 1 d . A .
C10 C 0.7028(2) 0.6302(2) 0.3787(2) 0.0469(4) Uani 1 1 d . . .
C11 C 0.8136(3) 0.6745(3) 0.3254(3) 0.0567(5) Uani 1 1 d . A .
H11 H 0.8798 0.7649 0.3856 0.068 Uiso 1 1 calc R . .
C12 C 0.8269(3) 0.5854(3) 0.1832(3) 0.0620(6) Uani 1 1 d . . .
H12 H 0.9004 0.6192 0.1493 0.074 Uiso 1 1 calc R A .
C13 C 0.7345(3) 0.4491(3) 0.0915(3) 0.0570(5) Uani 1 1 d . A .
C14 C 0.6294(4) 0.4005(3) 0.1490(3) 0.0714(7) Uani 1 1 d . . .
H14 H 0.5688 0.3064 0.0918 0.086 Uiso 1 1 calc R A .
C15 C 0.6130(3) 0.4889(3) 0.2892(3) 0.0664(7) Uani 1 1 d . A .
H15 H 0.5412 0.4537 0.3240 0.080 Uiso 1 1 calc R . .
C16 C 0.7470(4) 0.3544(3) -0.0641(3) 0.0755(8) Uani 1 1 d . . .
H16A H 0.6719 0.3637 -0.1380 0.113 Uiso 1 1 calc R A .
H16B H 0.7351 0.2521 -0.0811 0.113 Uiso 1 1 calc R . .
H16C H 0.8421 0.3872 -0.0721 0.113 Uiso 1 1 calc R . .
N1 N 0.3922(2) 0.9174(3) 0.6549(2) 0.0594(5) Uani 1 1 d . . .
C17 C 0.2781(3) 0.8846(4) 0.5178(4) 0.0748(8) Uani 1 1 d . A .
H17A H 0.3208 0.9119 0.4516 0.112 Uiso 1 1 calc R . .
H17B H 0.2036 0.9403 0.5432 0.112 Uiso 1 1 calc R . .
H17C H 0.2348 0.7800 0.4682 0.112 Uiso 1 1 calc R . .
C18 C 0.3674(4) 1.0156(4) 0.7970(4) 0.0889(11) Uani 1 1 d . A .
H18A H 0.3834 0.9714 0.8660 0.133 Uiso 1 1 calc R . .
H18B H 0.2681 1.0298 0.7790 0.133 Uiso 1 1 calc R . .
H18C H 0.4344 1.1101 0.8394 0.133 Uiso 1 1 calc R . .

loop_
_atom_site_aniso_label
_atom_site_aniso_U_11
_atom_site_aniso_U_22
_atom_site_aniso_U_33
_atom_site_aniso_U_23
_atom_site_aniso_U_13
_atom_site_aniso_U_12
Fe1 0.04379(18) 0.04436(18) 0.04533(19) 0.02157(14) 0.00392(12) 0.00425(12)
C6 0.0460(11) 0.0524(12) 0.0516(12) 0.0234(10) 0.0014(9) 0.0029(9)
O1 0.0740(12) 0.0739(13) 0.0906(15) 0.0477(12) 0.0053(11) -0.0139(10)
S1 0.0527(3) 0.0649(4) 0.0405(3) 0.0159(2) 0.0084(2) 0.0088(3)
C7 0.0446(10) 0.0497(11) 0.0475(11) 0.0212(9) 0.0101(8) 0.0049(8)
C8 0.0438(10) 0.0539(12) 0.0401(10) 0.0178(9) 0.0045(8) 0.0051(8)
C9 0.0444(10) 0.0393(9) 0.0423(10) 0.0162(8) 0.0075(8) 0.0000(7)
C10 0.0455(10) 0.0464(10) 0.0434(10) 0.0174(8) 0.0085(8) 0.0049(8)
C11 0.0607(13) 0.0488(12) 0.0547(13) 0.0186(10) 0.0177(10) 0.0003(10)
C12 0.0718(15) 0.0618(14) 0.0605(14) 0.0302(12) 0.0286(12) 0.0122(12)
C13 0.0726(15) 0.0548(12) 0.0465(11) 0.0233(10) 0.0159(11) 0.0208(11)
C14 0.0805(18) 0.0552(14) 0.0541(14) 0.0068(11) 0.0154(13) -0.0074(12)
C15 0.0638(15) 0.0598(14) 0.0560(14) 0.0116(11) 0.0173(11) -0.0113(11)
C16 0.110(2) 0.0691(17) 0.0520(14) 0.0261(13) 0.0280(15) 0.0294(16)
N1 0.0488(10) 0.0679(13) 0.0570(11) 0.0224(10) 0.0139(9) 0.0161(9)
C17 0.0550(14) 0.090(2) 0.0753(18) 0.0342(16) 0.0090(13) 0.0251(14)
C18 0.0641(17) 0.106(3) 0.0733(19) 0.0114(18) 0.0245(15) 0.0261(17)

loop_
_atom_type_symbol
_atom_type_description
_atom_type_scat_dispersion_real
_atom_type_scat_dispersion_imag
_atom_type_scat_source
C C 0.0033 0.0016 'International Tables Vol C Tables 4.2.6.8 and 6.1.1.4'
H H 0.0000 0.0000 'International Tables Vol C Tables 4.2.6.8 and 6.1.1.4'
N N 0.0061 0.0033 'International Tables Vol C Tables 4.2.6.8 and 6.1.1.4'
O O 0.0106 0.0060 'International Tables Vol C Tables 4.2.6.8 and 6.1.1.4'
S S 0.1246 0.1234 'International Tables Vol C Tables 4.2.6.8 and 6.1.1.4'
Fe Fe 0.3463 0.8444 'International Tables Vol C Tables 4.2.6.8 and 6.1.1.4'

loop_
_geom_angle_atom_site_label_1
_geom_angle_atom_site_label_2
_geom_angle_atom_site_label_3
_geom_angle
C6 Fe1 C9 91.85(10)
C6 Fe1 C3' 91.9(2)
C9 Fe1 C3' 136.7(3)
C6 Fe1 C2' 110.5(2)
C9 Fe1 C2' 98.9(2)
C3' Fe1 C2' 40.3(2)
C6 Fe1 C1' 149.1(2)
C9 Fe1 C1' 91.58(17)
C3' Fe1 C1' 65.3(2)
C2' Fe1 C1' 38.6(2)
C6 Fe1 C5 95.74(18)
C9 Fe1 C5 115.0(2)
C3' Fe1 C5 21.8(2)
C2' Fe1 C5 20.84(19)
C1' Fe1 C5 55.3(2)
C6 Fe1 C3 157.61(19)
C9 Fe1 C3 105.8(2)
C3' Fe1 C3 65.8(3)
C2' Fe1 C3 54.0(3)
C1' Fe1 C3 21.87(18)
C5 Fe1 C3 64.6(2)
C6 Fe1 C4' 111.6(2)
C9 Fe1 C4' 155.1(2)
C3' Fe1 C4' 39.1(2)
C2' Fe1 C4' 65.9(3)
C1' Fe1 C4' 64.1(2)
C5 Fe1 C4' 56.5(2)
C3 Fe1 C4' 49.4(3)
C6 Fe1 C4 129.6(2)
C9 Fe1 C4 91.76(16)
C3' Fe1 C4 54.2(3)
C2' Fe1 C4 19.84(19)
C1' Fe1 C4 19.51(16)
C5 Fe1 C4 39.0(2)
C3 Fe1 C4 38.5(2)
C4' Fe1 C4 67.2(2)
C6 Fe1 C1 93.89(16)
C9 Fe1 C1 154.17(18)
C3' Fe1 C1 18.0(2)
C2' Fe1 C1 55.6(2)
C1' Fe1 C1 71.0(2)
C5 Fe1 C1 39.37(19)
C3 Fe1 C1 64.3(2)
C4' Fe1 C1 24.0(2)
C4 Fe1 C1 65.4(2)
C6 Fe1 C5' 150.8(2)
C9 Fe1 C5' 117.3(2)
C3' Fe1 C5' 66.7(2)
C2' Fe1 C5' 66.3(2)
C1' Fe1 C5' 38.4(2)
C5 Fe1 C5' 72.0(2)
C3 Fe1 C5' 16.59(19)
C4' Fe1 C5' 39.4(2)
C4 Fe1 C5' 53.6(2)
C1 Fe1 C5' 59.6(2)
C6 Fe1 C2 124.2(2)
C9 Fe1 C2 144.0(2)
C3' Fe1 C2 51.6(3)
C2' Fe1 C2 70.5(2)
C1' Fe1 C2 58.2(2)
C5 Fe1 C2 66.0(2)
C3 Fe1 C2 39.7(2)
C4' Fe1 C2 14.6(2)
C4 Fe1 C2 66.4(2)
C1 Fe1 C2 38.3(2)
C5' Fe1 C2 26.7(2)
C2 C1 C5 110.0(4)
C2 C1 Fe1 71.4(3)
C5 C1 Fe1 69.9(3)
C2 C1 H1 125.0
C5 C1 H1 125.0
Fe1 C1 H1 125.2
C1 C2 C3 104.9(5)
C1 C2 Fe1 70.2(3)
C3 C2 Fe1 69.4(3)
C1 C2 H2 127.5
C3 C2 H2 127.5
Fe1 C2 H2 124.5
C4 C3 C2 110.4(5)
C4 C3 Fe1 70.8(3)
C2 C3 Fe1 70.9(3)
C4 C3 H3 124.8
C2 C3 H3 124.8
Fe1 C3 H3 125.0
C3 C4 C5 107.1(5)
C3 C4 Fe1 70.7(3)
C5 C4 Fe1 70.2(3)
C3 C4 H4 126.5
C5 C4 H4 126.5
Fe1 C4 H4 124.2
C4 C5 C1 107.6(4)
C4 C5 Fe1 70.8(3)
C1 C5 Fe1 70.7(3)
C4 C5 H5 126.2
C1 C5 H5 126.2
Fe1 C5 H5 124.0
C2' C1' C5' 112.3(5)
C2' C1' Fe1 70.3(3)
C5' C1' Fe1 71.7(3)
C2' C1' H1' 123.9
C5' C1' H1' 123.9
Fe1 C1' H1' 125.8
C1' C2' C3' 106.1(5)
C1' C2' Fe1 71.1(3)
C3' C2' Fe1 69.6(4)
C1' C2' H2' 127.0
C3' C2' H2' 127.0
Fe1 C2' H2' 124.0
C4' C3' C2' 107.1(6)
C4' C3' Fe1 71.4(4)
C2' C3' Fe1 70.1(4)
C4' C3' H3' 126.5
C2' C3' H3' 126.5
Fe1 C3' H3' 123.7
C3' C4' C5' 109.7(6)
C3' C4' Fe1 69.5(4)
C5' C4' Fe1 70.8(4)
C3' C4' H4' 125.2
C5' C4' H4' 125.2
Fe1 C4' H4' 126.1
C1' C5' C4' 104.8(5)
C1' C5' Fe1 69.9(3)
C4' C5' Fe1 69.7(4)
C1' C5' H5' 127.6
C4' C5' H5' 127.6
Fe1 C5' H5' 124.4
O1 C6 Fe1 177.5(2)
C7 S1 Fe1 100.63(8)
N1 C7 C8 123.0(2)
N1 C7 S1 121.73(18)
C8 C7 S1 115.23(17)
C9 C8 C7 118.7(2)
C9 C8 H8 121.6(17)
C7 C8 H8 119.4(17)
C8 C9 C10 116.40(19)
C8 C9 Fe1 120.73(16)
C10 C9 Fe1 122.87(15)
C11 C10 C15 117.4(2)
C11 C10 C9 122.08(19)
C15 C10 C9 120.5(2)
C10 C11 C12 120.9(2)
C10 C11 H11 119.6
C12 C11 H11 119.6
C13 C12 C11 121.9(2)
C13 C12 H12 119.1
C11 C12 H12 119.1
C12 C13 C14 117.2(2)
C12 C13 C16 121.7(3)
C14 C13 C16 121.1(3)
C15 C14 C13 121.6(2)
C15 C14 H14 119.2
C13 C14 H14 119.2
C14 C15 C10 120.8(2)
C14 C15 H15 119.6
C10 C15 H15 119.6
C13 C16 H16A 109.5
C13 C16 H16B 109.5
H16A C16 H16B 109.5
C13 C16 H16C 109.5
H16A C16 H16C 109.5
H16B C16 H16C 109.5
C7 N1 C17 122.3(2)
C7 N1 C18 121.1(2)
C17 N1 C18 116.5(2)
N1 C17 H17A 109.5
N1 C17 H17B 109.5
H17A C17 H17B 109.5
N1 C17 H17C 109.5
H17A C17 H17C 109.5
H17B C17 H17C 109.5
N1 C18 H18A 109.5
N1 C18 H18B 109.5
H18A C18 H18B 109.5
N1 C18 H18C 109.5
H18A C18 H18C 109.5
H18B C18 H18C 109.5

loop_
_geom_bond_atom_site_label_1
_geom_bond_atom_site_label_2
_geom_bond_distance
Fe1 C6 1.724(2)
Fe1 C9 1.937(2)
Fe1 C3' 2.081(7)
Fe1 C2' 2.087(7)
Fe1 C1' 2.097(5)
Fe1 C5 2.098(5)
Fe1 C3 2.104(6)
Fe1 C4' 2.105(7)
Fe1 C4 2.105(5)
Fe1 C1 2.109(5)
Fe1 C5' 2.119(6)
Fe1 C2 2.125(6)
C1 C2 1.391(7)
C1 C5 1.417(7)
C1 H1 0.9300
C2 C3 1.435(8)
C2 H2 0.9300
C3 C4 1.387(8)
C3 H3 0.9300
C4 C5 1.404(7)
C4 H4 0.9300
C5 H5 0.9300
C1' C2' 1.384(8)
C1' C5' 1.387(8)
C1' H1' 0.9300
C2' C3' 1.435(9)
C2' H2' 0.9300
C3' C4' 1.399(9)
C3' H3' 0.9300
C4' C5' 1.426(9)
C4' H4' 0.9300
C5' H5' 0.9300
C6 O1 1.155(3)
S1 C7 1.706(2)
C7 N1 1.338(3)
C7 C8 1.426(3)
C8 C9 1.361(3)
C8 H8 0.92(3)
C9 C10 1.484(3)
C10 C11 1.388(3)
C10 C15 1.395(3)
C11 C12 1.391(3)
C11 H11 0.9300
C12 C13 1.374(4)
C12 H12 0.9300
C13 C14 1.392(4)
C13 C16 1.509(3)
C14 C15 1.385(4)
C14 H14 0.9300
C15 H15 0.9300
C16 H16A 0.9600
C16 H16B 0.9600
C16 H16C 0.9600
N1 C17 1.459(4)
N1 C18 1.460(4)
C17 H17A 0.9600
C17 H17B 0.9600
C17 H17C 0.9600
C18 H18A 0.9600
C18 H18B 0.9600
C18 H18C 0.9600

loop_
_geom_torsion_atom_site_label_1
_geom_torsion_atom_site_label_2
_geom_torsion_atom_site_label_3
_geom_torsion_atom_site_label_4
_geom_torsion
C6 Fe1 C1 C2 145.3(3)
C9 Fe1 C1 C2 -112.3(5)
C3' Fe1 C1 C2 -130.4(9)
C2' Fe1 C1 C2 -102.4(4)
C1' Fe1 C1 C2 -62.4(3)
C5 Fe1 C1 C2 -120.4(4)
C3 Fe1 C1 C2 -39.8(3)
C4' Fe1 C1 C2 6.3(6)
C4 Fe1 C1 C2 -82.5(3)
C5' Fe1 C1 C2 -21.8(3)
C6 Fe1 C1 C5 -94.3(3)
C9 Fe1 C1 C5 8.1(6)
C3' Fe1 C1 C5 -10.0(8)
C2' Fe1 C1 C5 18.0(3)
C1' Fe1 C1 C5 58.0(3)
C3 Fe1 C1 C5 80.6(3)
C4' Fe1 C1 C5 126.7(7)
C4 Fe1 C1 C5 37.9(3)
C5' Fe1 C1 C5 98.6(3)
C2 Fe1 C1 C5 120.4(4)
C5 C1 C2 C3 1.6(6)
Fe1 C1 C2 C3 61.1(4)
C5 C1 C2 Fe1 -59.5(4)
C6 Fe1 C2 C1 -43.4(4)
C9 Fe1 C2 C1 136.8(4)
C3' Fe1 C2 C1 17.5(3)
C2' Fe1 C2 C1 58.7(3)
C1' Fe1 C2 C1 99.6(4)
C5 Fe1 C2 C1 36.8(3)
C3 Fe1 C2 C1 115.3(5)
C4' Fe1 C2 C1 -10.1(10)
C4 Fe1 C2 C1 79.6(3)
C5' Fe1 C2 C1 134.5(6)
C6 Fe1 C2 C3 -158.7(4)
C9 Fe1 C2 C3 21.4(6)
C3' Fe1 C2 C3 -97.8(4)
C2' Fe1 C2 C3 -56.6(4)
C1' Fe1 C2 C3 -15.7(3)
C5 Fe1 C2 C3 -78.5(4)
C4' Fe1 C2 C3 -125.4(12)
C4 Fe1 C2 C3 -35.7(3)
C1 Fe1 C2 C3 -115.3(5)
C5' Fe1 C2 C3 19.2(5)
C1 C2 C3 C4 -1.6(7)
Fe1 C2 C3 C4 60.0(4)
C1 C2 C3 Fe1 -61.7(4)
C6 Fe1 C3 C4 -68.7(8)
C9 Fe1 C3 C4 72.2(4)
C3' Fe1 C3 C4 -62.3(4)
C2' Fe1 C3 C4 -17.4(3)
C1' Fe1 C3 C4 21.2(5)
C5 Fe1 C3 C4 -38.3(3)
C4' Fe1 C3 C4 -104.9(5)
C1 Fe1 C3 C4 -82.2(4)
C5' Fe1 C3 C4 -151.7(11)
C2 Fe1 C3 C4 -120.7(5)
C6 Fe1 C3 C2 52.0(8)
C9 Fe1 C3 C2 -167.1(4)
C3' Fe1 C3 C2 58.3(4)
C2' Fe1 C3 C2 103.3(4)
C1' Fe1 C3 C2 141.9(8)
C5 Fe1 C3 C2 82.3(4)
C4' Fe1 C3 C2 15.7(4)
C4 Fe1 C3 C2 120.7(5)
C1 Fe1 C3 C2 38.5(3)
C5' Fe1 C3 C2 -31.1(8)
C2 C3 C4 C5 1.0(7)
Fe1 C3 C4 C5 61.1(4)
C2 C3 C4 Fe1 -60.1(4)
C6 Fe1 C4 C3 152.6(4)
C9 Fe1 C4 C3 -113.6(4)
C3' Fe1 C4 C3 95.4(4)
C2' Fe1 C4 C3 134.7(9)
C1' Fe1 C4 C3 -23.8(6)
C5 Fe1 C4 C3 117.2(5)
C4' Fe1 C4 C3 52.7(4)
C1 Fe1 C4 C3 79.0(4)
C5' Fe1 C4 C3 9.7(4)
C2 Fe1 C4 C3 36.8(4)
C6 Fe1 C4 C5 35.4(4)
C9 Fe1 C4 C5 129.3(3)
C3' Fe1 C4 C5 -21.8(3)
C2' Fe1 C4 C5 17.5(7)
C1' Fe1 C4 C5 -141.0(8)
C3 Fe1 C4 C5 -117.2(5)
C4' Fe1 C4 C5 -64.4(4)
C1 Fe1 C4 C5 -38.2(3)
C5' Fe1 C4 C5 -107.5(4)
C2 Fe1 C4 C5 -80.4(3)
C3 C4 C5 C1 0.0(6)
Fe1 C4 C5 C1 61.5(3)
C3 C4 C5 Fe1 -61.5(4)
C2 C1 C5 C4 -1.1(6)
Fe1 C1 C5 C4 -61.5(4)
C2 C1 C5 Fe1 60.4(4)
C6 Fe1 C5 C4 -153.4(3)
C9 Fe1 C5 C4 -58.6(4)
C3' Fe1 C5 C4 125.9(8)
C2' Fe1 C5 C4 -16.7(6)
C1' Fe1 C5 C4 14.8(3)
C3 Fe1 C5 C4 37.8(3)
C4' Fe1 C5 C4 94.4(4)
C1 Fe1 C5 C4 117.5(4)
C5' Fe1 C5 C4 53.8(3)
C2 Fe1 C5 C4 81.7(3)
C6 Fe1 C5 C1 89.1(3)
C9 Fe1 C5 C1 -176.1(3)
C3' Fe1 C5 C1 8.4(6)
C2' Fe1 C5 C1 -134.2(8)
C1' Fe1 C5 C1 -102.7(4)
C3 Fe1 C5 C1 -79.7(3)
C4' Fe1 C5 C1 -23.1(3)
C4 Fe1 C5 C1 -117.5(4)
C5' Fe1 C5 C1 -63.7(3)
C2 Fe1 C5 C1 -35.9(3)
C6 Fe1 C1' C2' 6.1(6)
C9 Fe1 C1' C2' 102.3(4)
C3' Fe1 C1' C2' -39.7(4)
C5 Fe1 C1' C2' -17.3(3)
C3 Fe1 C1' C2' -126.1(8)
C4' Fe1 C1' C2' -83.1(4)
C4 Fe1 C1' C2' 11.5(6)
C1 Fe1 C1' C2' -58.2(4)
C5' Fe1 C1' C2' -122.9(5)
C2 Fe1 C1' C2' -98.5(4)
C6 Fe1 C1' C5' 129.0(4)
C9 Fe1 C1' C5' -134.8(3)
C3' Fe1 C1' C5' 83.1(4)
C2' Fe1 C1' C5' 122.9(5)
C5 Fe1 C1' C5' 105.6(4)
C3 Fe1 C1' C5' -3.2(6)
C4' Fe1 C1' C5' 39.7(3)
C4 Fe1 C1' C5' 134.4(8)
C1 Fe1 C1' C5' 64.7(3)
C2 Fe1 C1' C5' 24.4(3)
C5' C1' C2' C3' 1.7(7)
Fe1 C1' C2' C3' 61.2(4)
C5' C1' C2' Fe1 -59.5(4)
C6 Fe1 C2' C1' -176.7(3)
C9 Fe1 C2' C1' -81.3(4)
C3' Fe1 C2' C1' 116.1(5)
C5 Fe1 C2' C1' 136.5(9)
C3 Fe1 C2' C1' 21.8(3)
C4' Fe1 C2' C1' 78.1(4)
C4 Fe1 C2' C1' -11.3(6)
C1 Fe1 C2' C1' 103.1(4)
C5' Fe1 C2' C1' 34.7(3)
C2 Fe1 C2' C1' 63.1(4)
C6 Fe1 C2' C3' 67.2(4)
C9 Fe1 C2' C3' 162.6(4)
C1' Fe1 C2' C3' -116.1(5)
C5 Fe1 C2' C3' 20.5(6)
C3 Fe1 C2' C3' -94.2(5)
C4' Fe1 C2' C3' -38.0(4)
C4 Fe1 C2' C3' -127.4(9)
C1 Fe1 C2' C3' -13.0(4)
C5' Fe1 C2' C3' -81.4(4)
C2 Fe1 C2' C3' -53.0(4)
C1' C2' C3' C4' 0.1(7)
Fe1 C2' C3' C4' 62.2(5)
C1' C2' C3' Fe1 -62.1(4)
C6 Fe1 C3' C4' 123.0(4)
C9 Fe1 C3' C4' -142.3(4)
C2' Fe1 C3' C4' -116.8(6)
C1' Fe1 C3' C4' -78.7(4)
C5 Fe1 C3' C4' -136.4(9)
C3 Fe1 C3' C4' -54.6(4)
C4 Fe1 C3' C4' -97.4(5)
C1 Fe1 C3' C4' 26.3(7)
C5' Fe1 C3' C4' -36.5(4)
C2 Fe1 C3' C4' -10.7(4)
C6 Fe1 C3' C2' -120.2(4)
C9 Fe1 C3' C2' -25.5(6)
C1' Fe1 C3' C2' 38.1(4)
C5 Fe1 C3' C2' -19.6(6)
C3 Fe1 C3' C2' 62.2(4)
C4' Fe1 C3' C2' 116.8(6)
C4 Fe1 C3' C2' 19.4(3)
C1 Fe1 C3' C2' 143.1(10)
C5' Fe1 C3' C2' 80.3(4)
C2 Fe1 C3' C2' 106.1(5)
C2' C3' C4' C5' -1.8(8)
Fe1 C3' C4' C5' 59.6(5)
C2' C3' C4' Fe1 -61.4(5)
C6 Fe1 C4' C3' -64.4(5)
C9 Fe1 C4' C3' 95.0(8)
C2' Fe1 C4' C3' 39.2(4)
C1' Fe1 C4' C3' 82.0(4)
C5 Fe1 C4' C3' 17.9(4)
C3 Fe1 C4' C3' 101.5(5)
C4 Fe1 C4' C3' 60.8(4)
C1 Fe1 C4' C3' -19.7(5)
C5' Fe1 C4' C3' 120.7(6)
C2 Fe1 C4' C3' 144.8(13)
C6 Fe1 C4' C5' 174.9(4)
C9 Fe1 C4' C5' -25.6(8)
C3' Fe1 C4' C5' -120.7(6)
C2' Fe1 C4' C5' -81.4(4)
C1' Fe1 C4' C5' -38.7(3)
C5 Fe1 C4' C5' -102.8(4)
C3 Fe1 C4' C5' -19.1(3)
C4 Fe1 C4' C5' -59.8(4)
C1 Fe1 C4' C5' -140.4(8)
C2 Fe1 C4' C5' 24.1(10)
C2' C1' C5' C4' -2.7(7)
Fe1 C1' C5' C4' -61.4(4)
C2' C1' C5' Fe1 58.7(4)
C3' C4' C5' C1' 2.7(7)
Fe1 C4' C5' C1' 61.6(4)
C3' C4' C5' Fe1 -58.8(5)
C6 Fe1 C5' C1' -124.9(5)
C9 Fe1 C5' C1' 53.0(4)
C3' Fe1 C5' C1' -79.0(4)
C2' Fe1 C5' C1' -34.9(3)
C5 Fe1 C5' C1' -56.4(3)
C3 Fe1 C5' C1' 4.2(8)
C4' Fe1 C5' C1' -115.2(5)
C4 Fe1 C5' C1' -17.3(3)
C1 Fe1 C5' C1' -97.7(4)
C2 Fe1 C5' C1' -128.5(6)
C6 Fe1 C5' C4' -9.8(7)
C9 Fe1 C5' C4' 168.2(4)
C3' Fe1 C5' C4' 36.2(4)
C2' Fe1 C5' C4' 80.3(4)
C1' Fe1 C5' C4' 115.2(5)
C5 Fe1 C5' C4' 58.8(4)
C3 Fe1 C5' C4' 119.4(11)
C4 Fe1 C5' C4' 97.9(4)
C1 Fe1 C5' C4' 17.5(3)
C2 Fe1 C5' C4' -13.3(5)
C9 Fe1 C6 O1 -130(5)
C3' Fe1 C6 O1 7(5)
C2' Fe1 C6 O1 -29(5)
C1' Fe1 C6 O1 -33(6)
C5 Fe1 C6 O1 -14(5)
C3 Fe1 C6 O1 13(6)
C4' Fe1 C6 O1 42(5)
C4 Fe1 C6 O1 -36(5)
C1 Fe1 C6 O1 25(5)
C5' Fe1 C6 O1 49(6)
C2 Fe1 C6 O1 51(5)
C6 Fe1 S1 C7 90.20(11)
C9 Fe1 S1 C7 -1.24(9)
C3' Fe1 S1 C7 -171.8(3)
C2' Fe1 S1 C7 -100.7(5)
C1' Fe1 S1 C7 -90.4(2)
C5 Fe1 S1 C7 -152.7(5)
C3 Fe1 S1 C7 -106.4(2)
C4' Fe1 S1 C7 -156.7(2)
C4 Fe1 S1 C7 -88.3(2)
C1 Fe1 S1 C7 -172.63(17)
C5' Fe1 S1 C7 -118.8(2)
C2 Fe1 S1 C7 -145.3(2)
Fe1 S1 C7 N1 -177.29(19)
Fe1 S1 C7 C8 1.89(18)
N1 C7 C8 C9 177.4(2)
S1 C7 C8 C9 -1.8(3)
C7 C8 C9 C10 179.86(18)
C7 C8 C9 Fe1 0.5(3)
C6 Fe1 C9 C8 -93.89(19)
C3' Fe1 C9 C8 171.3(3)
C2' Fe1 C9 C8 155.0(3)
C1' Fe1 C9 C8 116.9(3)
C5 Fe1 C9 C8 168.9(2)
C3 Fe1 C9 C8 100.0(3)
C4' Fe1 C9 C8 105.1(6)
C4 Fe1 C9 C8 136.4(3)
C1 Fe1 C9 C8 163.3(4)
C5' Fe1 C9 C8 87.1(3)
C2 Fe1 C9 C8 86.0(3)
C6 Fe1 C9 C10 86.84(18)
C3' Fe1 C9 C10 -7.9(4)
C2' Fe1 C9 C10 -24.3(3)
C1' Fe1 C9 C10 -62.4(3)
C5 Fe1 C9 C10 -10.4(2)
C3 Fe1 C9 C10 -79.3(3)
C4' Fe1 C9 C10 -74.1(6)
C4 Fe1 C9 C10 -42.9(3)
C1 Fe1 C9 C10 -16.0(4)
C5' Fe1 C9 C10 -92.1(3)
C2 Fe1 C9 C10 -93.3(3)
C8 C9 C10 C11 116.6(3)
Fe1 C9 C10 C11 -64.1(3)
C8 C9 C10 C15 -62.5(3)
Fe1 C9 C10 C15 116.8(2)
C15 C10 C11 C12 4.6(4)
C9 C10 C11 C12 -174.5(2)
C10 C11 C12 C13 -1.8(4)
C11 C12 C13 C14 -2.3(4)
C11 C12 C13 C16 178.5(3)
C12 C13 C14 C15 3.5(5)
C16 C13 C14 C15 -177.4(3)
C13 C14 C15 C10 -0.6(5)
C11 C10 C15 C14 -3.5(4)
C9 C10 C15 C14 175.7(3)
C8 C7 N1 C17 -1.3(4)
S1 C7 N1 C17 177.8(2)
C8 C7 N1 C18 -179.0(3)
S1 C7 N1 C18 0.1(4)
